data_7150799
loop_
_publ_author_name
'Plante, Jeffrey'
'Campbell, Fred'
'Malkova, Barbora'
'Kilner, Colin'
'Warriner, Stuart L.'
'Wilson, Andrew J.'

_publ_section_title
;
 Synthesis of functionalised aromatic oligamide rods
;
_journal_issue 1
_journal_name_full 'Organic &amp;  Biomolecular Chemistry'
_journal_page_first 138
_journal_page_last 146
_journal_paper_doi 10.1039/b712606a
_journal_volume 6
_journal_year 2008
_chemical_compound_source Synthesized
_chemical_formula_moiety 'C35 H35 N3 O9'
_chemical_formula_sum 'C35 H35 N3 O9'
_chemical_formula_weight 641.66
_chemical_name_common Nitro-Bn-iPr-nPr-Ester
_space_group_IT_number 2
_symmetry_cell_setting triclinic
_symmetry_Int_Tables_number 2
_symmetry_space_group_name_Hall '-P 1'
_symmetry_space_group_name_H-M 'P -1'
_atom_sites_solution_hydrogens geom
_atom_sites_solution_primary direct
_atom_sites_solution_secondary difmap
_audit_creation_method SHELXL-97
_cell_angle_alpha 105.2700(10)
_cell_angle_beta 98.0820(10)
_cell_angle_gamma 98.0750(10)
_cell_formula_units_Z 2
_cell_length_a 8.0680(2)
_cell_length_b 10.8740(2)
_cell_length_c 19.1980(5)
_cell_measurement_reflns_used 7022
_cell_measurement_temperature 150(2)
_cell_measurement_theta_max 27.49
_cell_measurement_theta_min 1.00
_cell_volume 1580.65(6)
_computing_cell_refinement 'DENZO-SMN (Otwinowski & Minor, 1996)'
_computing_data_collection 'COLLECT (Nonius, 2004)'
_computing_data_reduction
;
DENZO-SMN and COLLECT (Otwinowski & Minor, 1996)
;
_computing_molecular_graphics
;
XSeed (L.J.Barbour, J.Supramol. Chem., 2003, 1, 189.)
;
_computing_publication_material
;
enCIFer: A program for viewing, editing and visualising CIFs.
F. H. Allen, O. Johnson, G. P. Shields, B. R. Smith, M. Towler,
J. Applied Cryst., 37, 331-334, 2004
;
_computing_structure_refinement
;
SHELXL-97 (Sheldrick, 1997)
XSeed (L.J.Barbour, J.Supramol. Chem., 2003, 1, 189.)
;
_computing_structure_solution
;
SIR92
Altomare, A.; Burla, M. C.; Camalli, G.; Cascarano, G.;
Giacovazzo, C.; Guagliardi, A.; Polidori, G.
J. Appl. Cryst. 1994, 27, 435-436.
SHELXS-97 (Sheldrick, 1997)
XSeed (L.J.Barbour, J.Supramol. Chem., 2003, 1, 189.)
;
_diffrn_ambient_temperature 150(2)
_diffrn_detector_area_resol_mean 9
_diffrn_measured_fraction_theta_full 0.998
_diffrn_measured_fraction_theta_max 0.998
_diffrn_measurement_device '95mm CCD camera on \k-goniostat'
_diffrn_measurement_device_type
;
Nonius KappaCCD area-detector diffractometer
;
_diffrn_measurement_method
;
phi and omega scans to fill the asymmetric unit
;
_diffrn_radiation_monochromator graphite
_diffrn_radiation_probe x-ray
_diffrn_radiation_type MoK\a
_diffrn_radiation_wavelength 0.71073
_diffrn_reflns_av_R_equivalents 0.0350
_diffrn_reflns_av_sigmaI/netI 0.0568
_diffrn_reflns_limit_h_max 10
_diffrn_reflns_limit_h_min -10
_diffrn_reflns_limit_k_max 14
_diffrn_reflns_limit_k_min -13
_diffrn_reflns_limit_l_max 24
_diffrn_reflns_limit_l_min -24
_diffrn_reflns_number 13724
_diffrn_reflns_theta_full 27.48
_diffrn_reflns_theta_max 27.48
_diffrn_reflns_theta_min 1.97
_diffrn_source 'fine-focus sealed tube'
_diffrn_source_type Kappa
_diffrn_standards_decay_% 0
_diffrn_standards_interval_count 0
_diffrn_standards_interval_time 0
_diffrn_standards_number 0
_exptl_absorpt_coefficient_mu 0.098
_exptl_absorpt_correction_type none
_exptl_crystal_colour Yellow
_exptl_crystal_density_diffrn 1.348
_exptl_crystal_density_method 'not measured'
_exptl_crystal_description Needle
_exptl_crystal_F_000 676
_exptl_crystal_recrystallization_method 'Slow Evaporation Ethyl Acetate'
_exptl_crystal_size_max 0.3
_exptl_crystal_size_mid 0.1
_exptl_crystal_size_min 0.1
_refine_diff_density_max 0.297
_refine_diff_density_min -0.368
_refine_diff_density_rms 0.104
_refine_ls_extinction_method none
_refine_ls_goodness_of_fit_ref 1.062
_refine_ls_hydrogen_treatment mixed
_refine_ls_matrix_type full
_refine_ls_number_parameters 436
_refine_ls_number_reflns 7244
_refine_ls_number_restraints 0
_refine_ls_restrained_S_all 1.062
_refine_ls_R_factor_all 0.0866
_refine_ls_R_factor_gt 0.0490
_refine_ls_shift/su_max 0.001
_refine_ls_shift/su_mean 0.000
_refine_ls_structure_factor_coef Fsqd
_refine_ls_weighting_details 'calc w=1/[\s^2^(Fo^2^)+(0.0945P)^2^+0.0000P] where P=(Fo^2^+2Fc^2^)/3'
_refine_ls_weighting_scheme calc
_refine_ls_wR_factor_gt 0.1250
_refine_ls_wR_factor_ref 0.1638
_reflns_number_gt 4799
_reflns_number_total 7244
_reflns_threshold_expression >2sigma(I)
_cod_data_source_file b712606a.txt
_cod_data_source_block NitroPheIleLeuEster
_cod_original_cell_volume 1580.64(6)
_cod_database_code 7150799

loop_
_symmetry_equiv_pos_as_xyz
'x, y, z'
'-x, -y, -z'

loop_
_atom_site_label
_atom_site_type_symbol
_atom_site_fract_x
_atom_site_fract_y
_atom_site_fract_z
_atom_site_U_iso_or_equiv
_atom_site_adp_type
_atom_site_occupancy
_atom_site_symmetry_multiplicity
_atom_site_calc_flag
_atom_site_refinement_flags
_atom_site_disorder_assembly
_atom_site_disorder_group
O1 O 0.21941(16) -0.75381(11) 0.27733(7) 0.0330(3) Uani 1 1 d . . .
O2 O 0.55967(16) -0.25385(11) 0.41927(7) 0.0328(3) Uani 1 1 d . . .
O3 O 0.02761(17) -0.97704(12) 0.26359(8) 0.0396(3) Uani 1 1 d . . .
O4 O 0.79042(18) 0.30573(12) 0.82377(7) 0.0395(3) Uani 1 1 d . . .
O5 O 1.21499(18) 0.79839(11) 0.81056(8) 0.0435(4) Uani 1 1 d . . .
O6 O 1.14517(19) 0.77109(13) 0.91534(8) 0.0464(4) Uani 1 1 d . . .
O7 O 0.87115(18) 0.19155(12) 0.57265(7) 0.0409(3) Uani 1 1 d . . .
O8 O 0.30783(16) -0.42829(11) 0.59097(7) 0.0350(3) Uani 1 1 d . . .
O9 O -0.18828(19) -0.95346(13) 0.31773(9) 0.0537(4) Uani 1 1 d . . .
N10 N 0.8167(2) 0.21557(14) 0.68758(9) 0.0315(4) Uani 1 1 d . . .
N11 N -0.0412(2) -0.91650(13) 0.31109(9) 0.0332(4) Uani 1 1 d . . .
N12 N 0.3776(2) -0.34966(14) 0.49778(10) 0.0307(4) Uani 1 1 d . . .
C13 C 0.8891(2) 0.39110(16) 0.79812(10) 0.0306(4) Uani 1 1 d . . .
C14 C 1.0717(2) 0.54906(16) 0.73149(10) 0.0317(4) Uani 1 1 d . . .
H14 H 1.1343 0.6033 0.7089 0.038 Uiso 1 1 calc R . .
C15 C 0.2636(2) -0.60135(15) 0.39859(10) 0.0276(4) Uani 1 1 d . . .
H15 H 0.3522 -0.5461 0.3877 0.033 Uiso 1 1 calc R . .
C16 C 0.8019(2) 0.14671(15) 0.61589(10) 0.0282(4) Uani 1 1 d . . .
C17 C 0.0070(2) -0.76108(16) 0.43233(10) 0.0315(4) Uani 1 1 d . . .
H17 H -0.0817 -0.8159 0.4434 0.038 Uiso 1 1 calc R . .
C18 C 0.0910(2) -0.64700(16) 0.48466(10) 0.0297(4) Uani 1 1 d . . .
H18 H 0.0619 -0.6243 0.5321 0.036 Uiso 1 1 calc R . .
C19 C 0.2180(2) -0.56606(15) 0.46721(10) 0.0267(4) Uani 1 1 d . . .
C20 C 0.8255(3) 0.31139(19) 0.90085(10) 0.0384(4) Uani 1 1 d . . .
H20 H 0.8234 0.4008 0.9317 0.046 Uiso 1 1 calc R . .
C21 C 0.6850(2) -0.05620(15) 0.51858(10) 0.0287(4) Uani 1 1 d . . .
H21 H 0.7523 -0.0217 0.4889 0.034 Uiso 1 1 calc R . .
C22 C 0.0527(2) -0.79483(15) 0.36401(10) 0.0284(4) Uani 1 1 d . . .
C23 C 0.5953(2) -0.03728(15) 0.63500(10) 0.0295(4) Uani 1 1 d . . .
H23 H 0.6019 0.0101 0.6848 0.035 Uiso 1 1 calc R . .
C24 C 0.4810(2) -0.22781(15) 0.53389(10) 0.0275(4) Uani 1 1 d . . .
C25 C 0.3050(2) -0.44219(15) 0.52540(10) 0.0277(4) Uani 1 1 d . . .
C26 C 0.2491(3) -0.83905(18) 0.13348(11) 0.0396(5) Uani 1 1 d . . .
H26 H 0.1818 -0.8925 0.1549 0.047 Uiso 1 1 calc R . .
C27 C 0.3386(2) -0.66547(17) 0.25688(10) 0.0324(4) Uani 1 1 d . . .
H27A H 0.4537 -0.6552 0.2861 0.039 Uiso 1 1 calc R . .
H27B H 0.3048 -0.5794 0.2665 0.039 Uiso 1 1 calc R . .
C28 C 0.6589(2) -0.21196(16) 0.37011(10) 0.0301(4) Uani 1 1 d . . .
H28A H 0.7821 -0.2017 0.3893 0.036 Uiso 1 1 calc R . .
H28B H 0.6351 -0.1277 0.3647 0.036 Uiso 1 1 calc R . .
C29 C 0.5802(2) -0.17592(15) 0.48990(9) 0.0277(4) Uani 1 1 d . . .
C30 C 0.1820(2) -0.71634(15) 0.34521(10) 0.0274(4) Uani 1 1 d . . .
C31 C 1.0611(2) 0.59490(16) 0.80473(10) 0.0320(4) Uani 1 1 d . . .
C32 C 0.3408(2) -0.71885(16) 0.17636(10) 0.0319(4) Uani 1 1 d . . .
C33 C 0.4887(2) -0.15818(15) 0.60603(10) 0.0295(4) Uani 1 1 d . . .
H33 H 0.4216 -0.1926 0.6358 0.035 Uiso 1 1 calc R . .
C34 C 0.9688(2) 0.51535(17) 0.83822(10) 0.0336(4) Uani 1 1 d . . .
H34 H 0.9612 0.5470 0.8885 0.040 Uiso 1 1 calc R . .
C35 C 1.1430(2) 0.72863(17) 0.85048(11) 0.0349(4) Uani 1 1 d . . .
C36 C 0.6078(2) -0.31528(17) 0.29718(10) 0.0336(4) Uani 1 1 d . . .
H36A H 0.4821 -0.3352 0.2830 0.040 Uiso 1 1 calc R . .
H36B H 0.6468 -0.3955 0.3020 0.040 Uiso 1 1 calc R . .
C37 C 0.9911(2) 0.42382(16) 0.69064(10) 0.0321(4) Uani 1 1 d . . .
H37 H 0.9985 0.3930 0.6403 0.039 Uiso 1 1 calc R . .
C38 C 0.6921(2) 0.01448(15) 0.59151(10) 0.0271(4) Uani 1 1 d . . .
C39 C 0.6842(3) -0.27217(18) 0.23718(11) 0.0410(5) Uani 1 1 d . . .
H39A H 0.6348 -0.1993 0.2280 0.062 Uiso 1 1 calc R . .
H39B H 0.6589 -0.3445 0.1919 0.062 Uiso 1 1 calc R . .
H39C H 0.8079 -0.2450 0.2530 0.062 Uiso 1 1 calc R . .
C40 C 0.9001(2) 0.34387(16) 0.72336(10) 0.0286(4) Uani 1 1 d . . .
C41 C 0.3524(3) -0.8052(2) 0.02741(12) 0.0471(5) Uani 1 1 d . . .
H41 H 0.3557 -0.8347 -0.0235 0.057 Uiso 1 1 calc R . .
C42 C 0.2555(3) -0.8813(2) 0.05928(12) 0.0457(5) Uani 1 1 d . . .
H42 H 0.1923 -0.9637 0.0302 0.055 Uiso 1 1 calc R . .
C43 C 0.4449(3) -0.6855(2) 0.06982(12) 0.0507(6) Uani 1 1 d . . .
H43 H 0.5126 -0.6327 0.0482 0.061 Uiso 1 1 calc R . .
C44 C 0.4386(3) -0.64275(19) 0.14380(11) 0.0447(5) Uani 1 1 d . . .
H44 H 0.5020 -0.5603 0.1727 0.054 Uiso 1 1 calc R . .
C45 C 1.3017(3) 0.92849(19) 0.85150(13) 0.0564(6) Uani 1 1 d . . .
H45A H 1.2186 0.9797 0.8707 0.085 Uiso 1 1 calc R . .
H45B H 1.3587 0.9690 0.8191 0.085 Uiso 1 1 calc R . .
H45C H 1.3864 0.9250 0.8925 0.085 Uiso 1 1 calc R . .
C46 C 0.9963(3) 0.2772(3) 0.92069(15) 0.0647(7) Uani 1 1 d . . .
H46A H 0.9990 0.1903 0.8898 0.097 Uiso 1 1 calc R . .
H46B H 1.0159 0.2787 0.9725 0.097 Uiso 1 1 calc R . .
H46C H 1.0855 0.3404 0.9127 0.097 Uiso 1 1 calc R . .
C47 C 0.6805(3) 0.2169(2) 0.91020(13) 0.0536(6) Uani 1 1 d . . .
H47A H 0.5726 0.2446 0.8977 0.080 Uiso 1 1 calc R . .
H47B H 0.6965 0.2144 0.9613 0.080 Uiso 1 1 calc R . .
H47C H 0.6784 0.1302 0.8777 0.080 Uiso 1 1 calc R . .
H1 H 0.774(3) 0.179(2) 0.7148(13) 0.046(6) Uiso 1 1 d . . .
H2 H 0.370(3) -0.3653(18) 0.4561(12) 0.030(6) Uiso 1 1 d . . .

loop_
_atom_site_aniso_label
_atom_site_aniso_U_11
_atom_site_aniso_U_22
_atom_site_aniso_U_33
_atom_site_aniso_U_23
_atom_site_aniso_U_13
_atom_site_aniso_U_12
O1 0.0392(7) 0.0302(6) 0.0277(7) 0.0053(5) 0.0119(6) 0.0003(5)
O2 0.0396(7) 0.0296(6) 0.0252(7) 0.0038(5) 0.0078(6) -0.0006(5)
O3 0.0449(8) 0.0325(6) 0.0364(8) 0.0012(6) 0.0096(6) 0.0060(6)
O4 0.0485(8) 0.0410(7) 0.0237(7) 0.0089(5) 0.0054(6) -0.0067(6)
O5 0.0539(9) 0.0297(7) 0.0380(8) 0.0072(6) -0.0015(7) -0.0066(6)
O6 0.0536(9) 0.0414(7) 0.0331(8) -0.0002(6) 0.0023(7) -0.0006(6)
O7 0.0520(9) 0.0355(7) 0.0291(7) 0.0036(6) 0.0134(7) -0.0069(6)
O8 0.0425(8) 0.0342(7) 0.0260(7) 0.0062(5) 0.0096(6) 0.0015(5)
O9 0.0457(9) 0.0467(8) 0.0543(10) -0.0017(7) 0.0183(8) -0.0156(7)
N10 0.0412(9) 0.0251(7) 0.0258(8) 0.0068(6) 0.0062(7) -0.0003(6)
N11 0.0384(9) 0.0286(7) 0.0303(9) 0.0072(6) 0.0065(7) 0.0010(6)
N12 0.0387(9) 0.0271(7) 0.0236(9) 0.0057(6) 0.0049(7) 0.0015(6)
C13 0.0333(10) 0.0303(9) 0.0276(10) 0.0088(7) 0.0056(8) 0.0028(7)
C14 0.0351(10) 0.0293(9) 0.0314(10) 0.0097(7) 0.0070(8) 0.0049(7)
C15 0.0276(9) 0.0279(8) 0.0283(10) 0.0092(7) 0.0072(7) 0.0041(7)
C16 0.0290(9) 0.0274(8) 0.0283(10) 0.0080(7) 0.0055(8) 0.0059(7)
C17 0.0320(10) 0.0281(9) 0.0362(11) 0.0108(7) 0.0099(8) 0.0050(7)
C18 0.0329(9) 0.0304(8) 0.0272(9) 0.0087(7) 0.0096(8) 0.0060(7)
C19 0.0272(9) 0.0272(8) 0.0272(9) 0.0092(7) 0.0048(7) 0.0071(7)
C20 0.0472(12) 0.0427(10) 0.0237(10) 0.0101(8) 0.0070(9) 0.0019(8)
C21 0.0293(9) 0.0272(8) 0.0301(10) 0.0096(7) 0.0049(8) 0.0049(7)
C22 0.0293(9) 0.0238(8) 0.0304(10) 0.0066(7) 0.0029(8) 0.0043(7)
C23 0.0325(9) 0.0280(8) 0.0270(9) 0.0056(7) 0.0052(8) 0.0076(7)
C24 0.0278(9) 0.0228(8) 0.0309(10) 0.0076(7) 0.0029(7) 0.0042(7)
C25 0.0256(9) 0.0282(8) 0.0292(10) 0.0073(7) 0.0057(7) 0.0060(7)
C26 0.0395(11) 0.0409(10) 0.0343(11) 0.0069(8) 0.0076(9) 0.0011(8)
C27 0.0326(10) 0.0331(9) 0.0304(10) 0.0081(7) 0.0089(8) 0.0014(7)
C28 0.0325(9) 0.0297(9) 0.0280(10) 0.0075(7) 0.0093(8) 0.0041(7)
C29 0.0306(9) 0.0282(8) 0.0238(9) 0.0057(7) 0.0043(7) 0.0084(7)
C30 0.0284(9) 0.0289(8) 0.0260(9) 0.0079(7) 0.0066(7) 0.0075(7)
C31 0.0337(10) 0.0291(9) 0.0316(10) 0.0073(7) 0.0028(8) 0.0069(7)
C32 0.0309(10) 0.0346(9) 0.0289(10) 0.0056(7) 0.0078(8) 0.0063(7)
C33 0.0315(9) 0.0290(9) 0.0291(10) 0.0087(7) 0.0079(8) 0.0061(7)
C34 0.0378(10) 0.0356(9) 0.0233(9) 0.0041(7) 0.0034(8) 0.0044(8)
C35 0.0322(10) 0.0339(10) 0.0341(11) 0.0066(8) 0.0000(8) 0.0043(8)
C36 0.0358(10) 0.0336(9) 0.0286(10) 0.0046(8) 0.0082(8) 0.0038(8)
C37 0.0386(10) 0.0296(9) 0.0277(10) 0.0076(7) 0.0068(8) 0.0057(7)
C38 0.0275(9) 0.0263(8) 0.0272(9) 0.0067(7) 0.0037(7) 0.0070(7)
C39 0.0499(12) 0.0387(10) 0.0318(11) 0.0048(8) 0.0124(9) 0.0048(9)
C40 0.0318(9) 0.0268(8) 0.0258(9) 0.0063(7) 0.0035(7) 0.0052(7)
C41 0.0523(13) 0.0556(12) 0.0287(11) 0.0046(9) 0.0105(10) 0.0059(10)
C42 0.0475(12) 0.0462(11) 0.0330(11) -0.0015(9) 0.0067(10) 0.0007(9)
C43 0.0610(15) 0.0505(12) 0.0383(13) 0.0093(10) 0.0204(11) -0.0014(10)
C44 0.0536(13) 0.0394(10) 0.0359(12) 0.0044(9) 0.0142(10) -0.0014(9)
C45 0.0676(16) 0.0318(10) 0.0529(15) 0.0078(9) -0.0134(12) -0.0135(10)
C46 0.0509(15) 0.0912(18) 0.0652(17) 0.0455(15) 0.0109(13) 0.0120(13)
C47 0.0558(14) 0.0658(14) 0.0399(13) 0.0244(11) 0.0086(11) -0.0035(11)

loop_
_atom_type_symbol
_atom_type_description
_atom_type_scat_dispersion_real
_atom_type_scat_dispersion_imag
_atom_type_scat_source
C C 0.0033 0.0016 'International Tables Vol C Tables 4.2.6.8 and 6.1.1.4'
H H 0.0000 0.0000 'International Tables Vol C Tables 4.2.6.8 and 6.1.1.4'
N N 0.0061 0.0033 'International Tables Vol C Tables 4.2.6.8 and 6.1.1.4'
O O 0.0106 0.0060 'International Tables Vol C Tables 4.2.6.8 and 6.1.1.4'

loop_
_geom_angle_atom_site_label_1
_geom_angle_atom_site_label_2
_geom_angle_atom_site_label_3
_geom_angle
_geom_angle_site_symmetry_1
_geom_angle_site_symmetry_3
_geom_angle_publ_flag
C30 O1 C27 117.96(13) . . ?
C29 O2 C28 118.77(13) . . ?
C13 O4 C20 119.84(14) . . ?
C35 O5 C45 115.17(16) . . ?
C16 N10 C40 128.60(15) . . ?
C16 N10 H1 117.9(16) . . ?
C40 N10 H1 113.5(16) . . ?
O3 N11 O9 123.09(15) . . ?
O3 N11 C22 120.00(14) . . ?
O9 N11 C22 116.91(15) . . ?
C25 N12 C24 130.33(16) . . ?
C25 N12 H2 118.2(15) . . ?
C24 N12 H2 111.3(15) . . ?
O4 C13 C34 125.48(16) . . ?
O4 C13 C40 114.32(14) . . ?
C34 C13 C40 120.16(16) . . ?
C31 C14 C37 120.28(16) . . ?
C31 C14 H14 119.9 . . ?
C37 C14 H14 119.9 . . ?
C19 C15 C30 121.40(15) . . ?
C19 C15 H15 119.3 . . ?
C30 C15 H15 119.3 . . ?
O7 C16 N10 121.97(15) . . ?
O7 C16 C38 121.30(16) . . ?
N10 C16 C38 116.70(15) . . ?
C22 C17 C18 119.86(16) . . ?
C22 C17 H17 120.1 . . ?
C18 C17 H17 120.1 . . ?
C17 C18 C19 119.52(17) . . ?
C17 C18 H18 120.2 . . ?
C19 C18 H18 120.2 . . ?
C15 C19 C18 120.11(15) . . ?
C15 C19 C25 121.99(15) . . ?
C18 C19 C25 117.88(15) . . ?
O4 C20 C46 110.72(17) . . ?
O4 C20 C47 104.74(16) . . ?
C46 C20 C47 112.73(19) . . ?
O4 C20 H20 109.5 . . ?
C46 C20 H20 109.5 . . ?
C47 C20 H20 109.5 . . ?
C29 C21 C38 119.78(16) . . ?
C29 C21 H21 120.1 . . ?
C38 C21 H21 120.1 . . ?
C17 C22 C30 121.94(15) . . ?
C17 C22 N11 117.20(15) . . ?
C30 C22 N11 120.87(15) . . ?
C38 C23 C33 120.48(16) . . ?
C38 C23 H23 119.8 . . ?
C33 C23 H23 119.8 . . ?
C33 C24 N12 125.44(16) . . ?
C33 C24 C29 119.85(15) . . ?
N12 C24 C29 114.70(15) . . ?
O8 C25 N12 124.15(16) . . ?
O8 C25 C19 122.34(15) . . ?
N12 C25 C19 113.51(15) . . ?
C32 C26 C42 120.06(18) . . ?
C32 C26 H26 120.0 . . ?
C42 C26 H26 120.0 . . ?
O1 C27 C32 108.51(14) . . ?
O1 C27 H27A 110.0 . . ?
C32 C27 H27A 110.0 . . ?
O1 C27 H27B 110.0 . . ?
C32 C27 H27B 110.0 . . ?
H27A C27 H27B 108.4 . . ?
O2 C28 C36 106.70(13) . . ?
O2 C28 H28A 110.4 . . ?
C36 C28 H28A 110.4 . . ?
O2 C28 H28B 110.4 . . ?
C36 C28 H28B 110.4 . . ?
H28A C28 H28B 108.6 . . ?
O2 C29 C21 125.57(16) . . ?
O2 C29 C24 114.11(14) . . ?
C21 C29 C24 120.31(16) . . ?
O1 C30 C15 123.69(15) . . ?
O1 C30 C22 119.15(14) . . ?
C15 C30 C22 117.15(15) . . ?
C14 C31 C34 120.05(16) . . ?
C14 C31 C35 122.33(16) . . ?
C34 C31 C35 117.61(16) . . ?
C26 C32 C44 118.88(17) . . ?
C26 C32 C27 123.23(16) . . ?
C44 C32 C27 117.88(15) . . ?
C24 C33 C23 119.72(16) . . ?
C24 C33 H33 120.1 . . ?
C23 C33 H33 120.1 . . ?
C13 C34 C31 119.94(17) . . ?
C13 C34 H34 120.0 . . ?
C31 C34 H34 120.0 . . ?
O6 C35 O5 123.26(16) . . ?
O6 C35 C31 124.97(18) . . ?
O5 C35 C31 111.76(16) . . ?
C28 C36 C39 111.50(15) . . ?
C28 C36 H36A 109.3 . . ?
C39 C36 H36A 109.3 . . ?
C28 C36 H36B 109.3 . . ?
C39 C36 H36B 109.3 . . ?
H36A C36 H36B 108.0 . . ?
C40 C37 C14 120.18(17) . . ?
C40 C37 H37 119.9 . . ?
C14 C37 H37 119.9 . . ?
C23 C38 C21 119.84(15) . . ?
C23 C38 C16 124.62(16) . . ?
C21 C38 C16 115.49(15) . . ?
C36 C39 H39A 109.5 . . ?
C36 C39 H39B 109.5 . . ?
H39A C39 H39B 109.5 . . ?
C36 C39 H39C 109.5 . . ?
H39A C39 H39C 109.5 . . ?
H39B C39 H39C 109.5 . . ?
C37 C40 N10 124.75(16) . . ?
C37 C40 C13 119.39(15) . . ?
N10 C40 C13 115.86(15) . . ?
C42 C41 C43 119.64(19) . . ?
C42 C41 H41 120.2 . . ?
C43 C41 H41 120.2 . . ?
C41 C42 C26 120.69(19) . . ?
C41 C42 H42 119.7 . . ?
C26 C42 H42 119.7 . . ?
C41 C43 C44 119.92(19) . . ?
C41 C43 H43 120.0 . . ?
C44 C43 H43 120.0 . . ?
C43 C44 C32 120.81(18) . . ?
C43 C44 H44 119.6 . . ?
C32 C44 H44 119.6 . . ?
O5 C45 H45A 109.5 . . ?
O5 C45 H45B 109.5 . . ?
H45A C45 H45B 109.5 . . ?
O5 C45 H45C 109.5 . . ?
H45A C45 H45C 109.5 . . ?
H45B C45 H45C 109.5 . . ?
C20 C46 H46A 109.5 . . ?
C20 C46 H46B 109.5 . . ?
H46A C46 H46B 109.5 . . ?
C20 C46 H46C 109.5 . . ?
H46A C46 H46C 109.5 . . ?
H46B C46 H46C 109.5 . . ?
C20 C47 H47A 109.5 . . ?
C20 C47 H47B 109.5 . . ?
H47A C47 H47B 109.5 . . ?
C20 C47 H47C 109.5 . . ?
H47A C47 H47C 109.5 . . ?
H47B C47 H47C 109.5 . . ?

loop_
_geom_bond_atom_site_label_1
_geom_bond_atom_site_label_2
_geom_bond_distance
_geom_bond_site_symmetry_2
_geom_bond_publ_flag
O1 C30 1.349(2) . ?
O1 C27 1.431(2) . ?
O2 C29 1.370(2) . ?
O2 C28 1.441(2) . ?
O3 N11 1.2256(19) . ?
O4 C13 1.372(2) . ?
O4 C20 1.450(2) . ?
O5 C35 1.344(2) . ?
O5 C45 1.446(2) . ?
O6 C35 1.205(2) . ?
O7 C16 1.227(2) . ?
O8 C25 1.224(2) . ?
O9 N11 1.2335(19) . ?
N10 C16 1.362(2) . ?
N10 C40 1.404(2) . ?
N10 H1 0.82(2) . ?
N11 C22 1.466(2) . ?
N12 C25 1.356(2) . ?
N12 C24 1.405(2) . ?
N12 H2 0.77(2) . ?
C13 C34 1.379(2) . ?
C13 C40 1.411(2) . ?
C14 C31 1.382(3) . ?
C14 C37 1.392(2) . ?
C14 H14 0.9500 . ?
C15 C19 1.388(2) . ?
C15 C30 1.397(2) . ?
C15 H15 0.9500 . ?
C16 C38 1.498(2) . ?
C17 C22 1.382(2) . ?
C17 C18 1.387(2) . ?
C17 H17 0.9500 . ?
C18 C19 1.391(2) . ?
C18 H18 0.9500 . ?
C19 C25 1.509(2) . ?
C20 C46 1.501(3) . ?
C20 C47 1.508(3) . ?
C20 H20 1.0000 . ?
C21 C29 1.377(2) . ?
C21 C38 1.397(2) . ?
C21 H21 0.9500 . ?
C22 C30 1.402(2) . ?
C23 C38 1.390(2) . ?
C23 C33 1.393(2) . ?
C23 H23 0.9500 . ?
C24 C33 1.380(2) . ?
C24 C29 1.409(2) . ?
C26 C32 1.387(2) . ?
C26 C42 1.388(3) . ?
C26 H26 0.9500 . ?
C27 C32 1.505(3) . ?
C27 H27A 0.9900 . ?
C27 H27B 0.9900 . ?
C28 C36 1.507(2) . ?
C28 H28A 0.9900 . ?
C28 H28B 0.9900 . ?
C31 C34 1.401(3) . ?
C31 C35 1.489(2) . ?
C32 C44 1.388(3) . ?
C33 H33 0.9500 . ?
C34 H34 0.9500 . ?
C36 C39 1.526(3) . ?
C36 H36A 0.9900 . ?
C36 H36B 0.9900 . ?
C37 C40 1.389(2) . ?
C37 H37 0.9500 . ?
C39 H39A 0.9800 . ?
C39 H39B 0.9800 . ?
C39 H39C 0.9800 . ?
C41 C42 1.375(3) . ?
C41 C43 1.383(3) . ?
C41 H41 0.9500 . ?
C42 H42 0.9500 . ?
C43 C44 1.384(3) . ?
C43 H43 0.9500 . ?
C44 H44 0.9500 . ?
C45 H45A 0.9800 . ?
C45 H45B 0.9800 . ?
C45 H45C 0.9800 . ?
C46 H46A 0.9800 . ?
C46 H46B 0.9800 . ?
C46 H46C 0.9800 . ?
C47 H47A 0.9800 . ?
C47 H47B 0.9800 . ?
C47 H47C 0.9800 . ?

loop_
_geom_torsion_atom_site_label_1
_geom_torsion_atom_site_label_2
_geom_torsion_atom_site_label_3
_geom_torsion_atom_site_label_4
_geom_torsion
_geom_torsion_site_symmetry_1
_geom_torsion_site_symmetry_2
_geom_torsion_site_symmetry_3
_geom_torsion_site_symmetry_4
_geom_torsion_publ_flag
C20 O4 C13 C34 -30.3(3) . . . . ?
C20 O4 C13 C40 152.08(16) . . . . ?
C40 N10 C16 O7 3.3(3) . . . . ?
C40 N10 C16 C38 -174.85(16) . . . . ?
C22 C17 C18 C19 1.4(3) . . . . ?
C30 C15 C19 C18 1.3(2) . . . . ?
C30 C15 C19 C25 179.99(15) . . . . ?
C17 C18 C19 C15 -1.9(2) . . . . ?
C17 C18 C19 C25 179.39(15) . . . . ?
C13 O4 C20 C46 -65.2(2) . . . . ?
C13 O4 C20 C47 173.01(16) . . . . ?
C18 C17 C22 C30 -0.4(3) . . . . ?
C18 C17 C22 N11 -179.87(15) . . . . ?
O3 N11 C22 C17 -151.95(17) . . . . ?
O9 N11 C22 C17 27.3(2) . . . . ?
O3 N11 C22 C30 28.6(2) . . . . ?
O9 N11 C22 C30 -152.16(18) . . . . ?
C25 N12 C24 C33 -21.7(3) . . . . ?
C25 N12 C24 C29 159.46(17) . . . . ?
C24 N12 C25 O8 6.5(3) . . . . ?
C24 N12 C25 C19 -173.81(16) . . . . ?
C15 C19 C25 O8 -156.15(17) . . . . ?
C18 C19 C25 O8 22.6(2) . . . . ?
C15 C19 C25 N12 24.1(2) . . . . ?
C18 C19 C25 N12 -157.18(16) . . . . ?
C30 O1 C27 C32 -171.80(14) . . . . ?
C29 O2 C28 C36 -179.29(14) . . . . ?
C28 O2 C29 C21 2.4(2) . . . . ?
C28 O2 C29 C24 -178.18(14) . . . . ?
C38 C21 C29 O2 178.97(15) . . . . ?
C38 C21 C29 C24 -0.4(3) . . . . ?
C33 C24 C29 O2 -179.35(15) . . . . ?
N12 C24 C29 O2 -0.4(2) . . . . ?
C33 C24 C29 C21 0.1(2) . . . . ?
N12 C24 C29 C21 179.05(15) . . . . ?
C27 O1 C30 C15 -5.7(2) . . . . ?
C27 O1 C30 C22 173.33(16) . . . . ?
C19 C15 C30 O1 178.73(15) . . . . ?
C19 C15 C30 C22 -0.3(2) . . . . ?
C17 C22 C30 O1 -179.23(15) . . . . ?
N11 C22 C30 O1 0.2(2) . . . . ?
C17 C22 C30 C15 -0.2(2) . . . . ?
N11 C22 C30 C15 179.26(15) . . . . ?
C37 C14 C31 C34 -0.1(3) . . . . ?
C37 C14 C31 C35 -179.14(16) . . . . ?
C42 C26 C32 C44 -0.2(3) . . . . ?
C42 C26 C32 C27 179.16(18) . . . . ?
O1 C27 C32 C26 -4.4(2) . . . . ?
O1 C27 C32 C44 174.99(16) . . . . ?
N12 C24 C33 C23 -179.15(16) . . . . ?
C29 C24 C33 C23 -0.3(2) . . . . ?
C38 C23 C33 C24 0.9(3) . . . . ?
O4 C13 C34 C31 -177.57(17) . . . . ?
C40 C13 C34 C31 -0.1(3) . . . . ?
C14 C31 C34 C13 0.2(3) . . . . ?
C35 C31 C34 C13 179.37(17) . . . . ?
C45 O5 C35 O6 2.0(3) . . . . ?
C45 O5 C35 C31 -178.30(17) . . . . ?
C14 C31 C35 O6 -175.95(19) . . . . ?
C34 C31 C35 O6 5.0(3) . . . . ?
C14 C31 C35 O5 4.4(3) . . . . ?
C34 C31 C35 O5 -174.72(16) . . . . ?
O2 C28 C36 C39 171.20(15) . . . . ?
C31 C14 C37 C40 -0.3(3) . . . . ?
C33 C23 C38 C21 -1.2(3) . . . . ?
C33 C23 C38 C16 176.01(16) . . . . ?
C29 C21 C38 C23 1.0(2) . . . . ?
C29 C21 C38 C16 -176.49(15) . . . . ?
O7 C16 C38 C23 -172.81(17) . . . . ?
N10 C16 C38 C23 5.3(3) . . . . ?
O7 C16 C38 C21 4.5(2) . . . . ?
N10 C16 C38 C21 -177.36(15) . . . . ?
C14 C37 C40 N10 -178.84(17) . . . . ?
C14 C37 C40 C13 0.4(3) . . . . ?
C16 N10 C40 C37 -2.8(3) . . . . ?
C16 N10 C40 C13 177.91(17) . . . . ?
O4 C13 C40 C37 177.50(16) . . . . ?
C34 C13 C40 C37 -0.2(3) . . . . ?
O4 C13 C40 N10 -3.2(2) . . . . ?
C34 C13 C40 N10 179.09(16) . . . . ?
C43 C41 C42 C26 0.3(3) . . . . ?
C32 C26 C42 C41 0.1(3) . . . . ?
C42 C41 C43 C44 -0.4(4) . . . . ?
C41 C43 C44 C32 0.3(4) . . . . ?
C26 C32 C44 C43 0.1(3) . . . . ?
C27 C32 C44 C43 -179.4(2) . . . . ?

loop_
_cod_related_entry_id
_cod_related_entry_database
_cod_related_entry_code
1 ChemSpider 21119807
